data_7045200
loop_
_publ_author_name
'Li, S. T.'
'Braun-Cula, B'
'Hoof, S.'
'Limberg, C.'

_publ_section_title
;
 Copper(i) complexes based on ligand systems with two different binding
 sites: synthesis, structures and reaction with O2.
;
_journal_issue 2
_journal_name_full 'Dalton transactions (Cambridge, England : 2003)'
_journal_page_first 544
_journal_page_last 560
_journal_paper_doi 10.1039/c7dt03752j
_journal_volume 47
_journal_year 2018
_chemical_formula_moiety 'C40 H50 B2 Cu2 F8 N8 O'
_chemical_formula_sum 'C40 H50 B2 Cu2 F8 N8 O'
_chemical_formula_weight 959.58
_space_group_crystal_system monoclinic
_space_group_IT_number 14
_space_group_name_Hall '-P 2ybc'
_space_group_name_H-M_alt 'P 1 21/c 1'
_symmetry_space_group_name_Hall '-P 2ybc'
_symmetry_space_group_name_H-M 'P 1 21/c 1'
_atom_sites_solution_hydrogens geom
_audit_creation_method SHELXL-2013
_audit_update_record
;
2017-08-03 deposited with the CCDC.
2017-11-30 downloaded from the CCDC.
;
_cell_angle_alpha 90
_cell_angle_beta 99.611(2)
_cell_angle_gamma 90
_cell_formula_units_Z 4
_cell_length_a 10.5665(7)
_cell_length_b 30.175(2)
_cell_length_c 14.7838(10)
_cell_measurement_reflns_used 9120
_cell_measurement_temperature 100(2)
_cell_measurement_theta_max 27.95
_cell_measurement_theta_min 2.38
_cell_volume 4647.6(5)
_computing_cell_refinement 'Bruker SAINT'
_computing_data_collection 'Bruker APEX2'
_computing_data_reduction 'Bruker SAINT'
_computing_structure_refinement 'SHELXL-2013 (Sheldrick, 2013)'
_computing_structure_solution 'SHELXS-2013 (Sheldrick 2008)'
_diffrn_ambient_temperature 100(2)
_diffrn_measured_fraction_theta_full 0.999
_diffrn_measured_fraction_theta_max 0.901
_diffrn_measurement_device_type 'Bruker D8 VENTURE'
_diffrn_measurement_method '\f and \w scans'
_diffrn_radiation_type MoK\a
_diffrn_radiation_wavelength 0.71073
_diffrn_reflns_av_R_equivalents 0.0517
_diffrn_reflns_av_unetI/netI 0.0441
_diffrn_reflns_Laue_measured_fraction_full 0.999
_diffrn_reflns_Laue_measured_fraction_max 0.901
_diffrn_reflns_limit_h_max 13
_diffrn_reflns_limit_h_min -14
_diffrn_reflns_limit_k_max 41
_diffrn_reflns_limit_k_min -39
_diffrn_reflns_limit_l_max 19
_diffrn_reflns_limit_l_min -19
_diffrn_reflns_number 112997
_diffrn_reflns_point_group_measured_fraction_full 0.999
_diffrn_reflns_point_group_measured_fraction_max 0.901
_diffrn_reflns_theta_full 25.242
_diffrn_reflns_theta_max 30.019
_diffrn_reflns_theta_min 2.306
_exptl_absorpt_coefficient_mu 0.987
_exptl_absorpt_correction_T_max 0.746
_exptl_absorpt_correction_T_min 0.556
_exptl_absorpt_correction_type multi-scan
_exptl_absorpt_process_details SADABS
_exptl_crystal_colour 'light yellow'
_exptl_crystal_density_diffrn 1.371
_exptl_crystal_description plate
_exptl_crystal_F_000 1976
_exptl_crystal_size_max 0.500
_exptl_crystal_size_mid 0.140
_exptl_crystal_size_min 0.070
_refine_diff_density_max 1.732
_refine_diff_density_min -0.847
_refine_diff_density_rms 0.104
_refine_ls_extinction_method none
_refine_ls_goodness_of_fit_ref 1.100
_refine_ls_hydrogen_treatment constr
_refine_ls_matrix_type full
_refine_ls_number_parameters 576
_refine_ls_number_reflns 12238
_refine_ls_number_restraints 0
_refine_ls_restrained_S_all 1.100
_refine_ls_R_factor_all 0.1207
_refine_ls_R_factor_gt 0.0879
_refine_ls_shift/su_max 0.003
_refine_ls_shift/su_mean 0.000
_refine_ls_structure_factor_coef Fsqd
_refine_ls_weighting_details 'w=1/[\s^2^(Fo^2^)+(0.0766P)^2^+16.5175P] where P=(Fo^2^+2Fc^2^)/3'
_refine_ls_weighting_scheme calc
_refine_ls_wR_factor_gt 0.2042
_refine_ls_wR_factor_ref 0.2156
_reflns_Friedel_coverage 0.000
_reflns_number_gt 9148
_reflns_number_total 12238
_reflns_threshold_expression 'I > 2\s(I)'
_cod_data_source_file c7dt03752j2.cif
_cod_data_source_block squeeze
_cod_depositor_comments
;
The following automatic conversions were performed:

data name '_exptl_crystal_color' was replaced with
'_exptl_crystal_colour' as specified in the replacement file
'data/replacement-values/replacement_tags.lst'.

Automatic conversion script
Id: cif_correct_tags 9268 2022-04-12 08:56:07Z antanas 
;
_cod_database_code 7045200
_shelx_space_group_comment
;
The symmetry employed for this shelxl refinement is uniquely defined
by the following loop, which should always be used as a source of
symmetry information in preference to the above space-group names.
They are only intended as comments.
;
_shelx_estimated_absorpt_t_min 0.638
_shelx_estimated_absorpt_t_max 0.934
_shelxl_version_number 2013-4

loop_
_space_group_symop_operation_xyz
'x, y, z'
'-x, y+1/2, -z+1/2'
'-x, -y, -z'
'x, -y-1/2, z-1/2'

loop_
_atom_site_label
_atom_site_type_symbol
_atom_site_fract_x
_atom_site_fract_y
_atom_site_fract_z
_atom_site_U_iso_or_equiv
_atom_site_adp_type
_atom_site_occupancy
_atom_site_site_symmetry_order
_atom_site_calc_flag
_atom_site_refinement_flags_posn
_atom_site_refinement_flags_adp
_atom_site_refinement_flags_occupancy
_atom_site_disorder_assembly
_atom_site_disorder_group
Cu1 Cu 0.15181(5) 0.07173(2) 0.37702(4) 0.03565(16) Uani 1 1 d . . . . .
Cu2 Cu 0.35593(5) 0.15653(2) -0.02779(4) 0.03474(16) Uani 1 1 d . . . . .
O1 O 0.2635(3) 0.16314(9) 0.30042(19) 0.0291(6) Uani 1 1 d . . . . .
N2 N 0.1064(3) 0.05827(13) 0.5012(2) 0.0338(8) Uani 1 1 d . . . . .
N1 N 0.0724(3) 0.14113(13) 0.4128(2) 0.0322(8) Uani 1 1 d . . . . .
N4 N 0.3061(3) 0.15707(12) 0.1084(2) 0.0302(7) Uani 1 1 d . . . . .
N6 N 0.1603(4) 0.16941(16) -0.0761(3) 0.0447(10) Uani 1 1 d . . . . .
N5 N 0.3035(4) 0.08759(14) -0.0316(2) 0.0379(9) Uani 1 1 d . . . . .
N8 N 0.5077(4) 0.17137(14) -0.0694(3) 0.0442(10) Uani 1 1 d . . . . .
N3 N 0.0273(4) 0.08459(13) 0.2629(2) 0.0368(9) Uani 1 1 d . . . . .
N7 N 0.3223(4) 0.0553(2) 0.3657(3) 0.0659(16) Uani 1 1 d . . . . .
C1 C 0.0374(4) 0.08902(15) 0.5376(3) 0.0321(9) Uani 1 1 d . . . . .
C2 C -0.0114(4) 0.12777(16) 0.4779(3) 0.0361(10) Uani 1 1 d . . . . .
H2A H -0.0970 0.1202 0.4430 0.043 Uiso 1 1 calc R U . . .
H2B H -0.0224 0.1534 0.5178 0.043 Uiso 1 1 calc R U . . .
C3 C 0.1870(4) 0.16411(14) 0.4486(3) 0.0310(9) Uani 1 1 d . . . . .
C4 C 0.2783(4) 0.17342(13) 0.3932(3) 0.0292(8) Uani 1 1 d . . . . .
C5 C 0.3749(4) 0.17728(13) 0.2723(3) 0.0280(8) Uani 1 1 d . . . . .
C6 C 0.3983(4) 0.17492(14) 0.1821(3) 0.0292(8) Uani 1 1 d . . . . .
C7 C 0.0976(5) 0.1751(2) 0.0062(3) 0.0477(13) Uani 1 1 d . . . . .
H7A H 0.0546 0.1470 0.0181 0.057 Uiso 1 1 calc R U . . .
H7B H 0.0310 0.1983 -0.0065 0.057 Uiso 1 1 calc R U . . .
C8 C 0.1919(5) 0.18772(17) 0.0910(3) 0.0402(11) Uani 1 1 d . . . . .
H8A H 0.2223 0.2184 0.0839 0.048 Uiso 1 1 calc R U . . .
H8B H 0.1474 0.1872 0.1449 0.048 Uiso 1 1 calc R U . . .
C9 C 0.1160(5) 0.1284(2) -0.1243(3) 0.0522(14) Uani 1 1 d . . . . .
H9A H 0.1453 0.1281 -0.1845 0.063 Uiso 1 1 calc R U . . .
H9B H 0.0210 0.1282 -0.1359 0.063 Uiso 1 1 calc R U . . .
C10 C 0.1642(5) 0.0860(2) -0.0713(3) 0.0509(14) Uani 1 1 d . . . . .
H10A H 0.1142 0.0814 -0.0211 0.061 Uiso 1 1 calc R U . . .
H10B H 0.1483 0.0603 -0.1133 0.061 Uiso 1 1 calc R U . . .
C11 C 0.3305(5) 0.07685(15) 0.0678(3) 0.0387(10) Uani 1 1 d . . . . .
H11A H 0.4246 0.0763 0.0884 0.046 Uiso 1 1 calc R U . . .
H11B H 0.2968 0.0469 0.0774 0.046 Uiso 1 1 calc R U . . .
C12 C 0.2706(5) 0.11021(15) 0.1260(3) 0.0357(10) Uani 1 1 d . . . . .
H12A H 0.1760 0.1072 0.1126 0.043 Uiso 1 1 calc R U . . .
H12B H 0.2990 0.1033 0.1917 0.043 Uiso 1 1 calc R U . . .
C13 C 0.3875(5) 0.06072(17) -0.0830(3) 0.0449(12) Uani 1 1 d . . . . .
H13 H 0.4782 0.0654 -0.0522 0.054 Uiso 1 1 calc R U . . .
C14 C 0.3611(7) 0.0107(2) -0.0821(4) 0.0627(17) Uani 1 1 d . . . . .
H14A H 0.3611 0.0009 -0.0189 0.094 Uiso 1 1 calc R U . . .
H14B H 0.4281 -0.0052 -0.1076 0.094 Uiso 1 1 calc R U . . .
H14C H 0.2773 0.0044 -0.1194 0.094 Uiso 1 1 calc R U . . .
C15 C 0.3773(5) 0.0774(2) -0.1816(3) 0.0510(14) Uani 1 1 d . . . . .
H15A H 0.2924 0.0700 -0.2160 0.076 Uiso 1 1 calc R U . . .
H15B H 0.4437 0.0633 -0.2107 0.076 Uiso 1 1 calc R U . . .
H15C H 0.3892 0.1096 -0.1813 0.076 Uiso 1 1 calc R U . . .
C16 C 0.1390(5) 0.2116(2) -0.1362(3) 0.0552(14) Uani 1 1 d . . . . .
H16 H 0.1617 0.2378 -0.0952 0.066 Uiso 1 1 calc R U . . .
C17 C 0.0027(7) 0.2173(3) -0.1832(5) 0.077(2) Uani 1 1 d . . . . .
H17A H -0.0031 0.2428 -0.2246 0.116 Uiso 1 1 calc R U . . .
H17B H -0.0526 0.2222 -0.1371 0.116 Uiso 1 1 calc R U . . .
H17C H -0.0253 0.1905 -0.2185 0.116 Uiso 1 1 calc R U . . .
C18 C 0.2295(6) 0.2114(2) -0.2069(4) 0.0576(15) Uani 1 1 d . . . . .
H18A H 0.2091 0.1861 -0.2483 0.086 Uiso 1 1 calc R U . . .
H18B H 0.3185 0.2090 -0.1752 0.086 Uiso 1 1 calc R U . . .
H18C H 0.2190 0.2390 -0.2424 0.086 Uiso 1 1 calc R U . . .
C19 C 0.5991(6) 0.17543(18) -0.0990(4) 0.0536(14) Uani 1 1 d . . . . .
C20 C 0.7181(7) 0.1806(2) -0.1362(6) 0.082(2) Uani 1 1 d . . . . .
H20A H 0.7717 0.2033 -0.1010 0.123 Uiso 1 1 calc R U . . .
H20B H 0.6978 0.1897 -0.2006 0.123 Uiso 1 1 calc R U . . .
H20C H 0.7644 0.1524 -0.1318 0.123 Uiso 1 1 calc R U . . .
C21 C 0.5166(4) 0.19181(15) 0.1680(3) 0.0356(10) Uani 1 1 d . . . . .
H21 H 0.5379 0.1911 0.1081 0.043 Uiso 1 1 calc R U . . .
C22 C 0.6043(5) 0.20979(18) 0.2399(4) 0.0442(11) Uani 1 1 d . . . . .
H22 H 0.6836 0.2210 0.2274 0.053 Uiso 1 1 calc R U . . .
C23 C 0.5787(4) 0.21178(16) 0.3293(3) 0.0391(10) Uani 1 1 d . . . . .
H23 H 0.6398 0.2235 0.3779 0.047 Uiso 1 1 calc R U . . .
C24 C 0.4604(4) 0.19596(14) 0.3447(3) 0.0320(9) Uani 1 1 d . . . . .
C25 C 0.3967(4) 0.19319(14) 0.4239(3) 0.0310(9) Uani 1 1 d . . . . .
C26 C 0.4297(5) 0.20587(15) 0.5163(3) 0.0367(10) Uani 1 1 d . . . . .
H26 H 0.5094 0.2198 0.5390 0.044 Uiso 1 1 calc R U . . .
C27 C 0.3403(5) 0.19709(16) 0.5727(3) 0.0401(11) Uani 1 1 d . . . . .
H27 H 0.3598 0.2053 0.6356 0.048 Uiso 1 1 calc R U . . .
C28 C 0.2221(5) 0.17660(16) 0.5407(3) 0.0372(10) Uani 1 1 d . . . . .
H28 H 0.1646 0.1711 0.5824 0.045 Uiso 1 1 calc R U . . .
C29 C -0.0014(4) 0.15830(16) 0.3262(3) 0.0364(10) Uani 1 1 d . . . . .
H29A H 0.0492 0.1819 0.3024 0.044 Uiso 1 1 calc R U . . .
H29B H -0.0818 0.1718 0.3392 0.044 Uiso 1 1 calc R U . . .
C30 C -0.0346(4) 0.12340(17) 0.2530(3) 0.0371(10) Uani 1 1 d . . . . .
C31 C 0.0059(5) 0.05490(19) 0.1932(3) 0.0476(13) Uani 1 1 d . . . . .
H31 H 0.0515 0.0276 0.1994 0.057 Uiso 1 1 calc R U . . .
C32 C -0.0793(6) 0.0627(2) 0.1137(4) 0.0593(17) Uani 1 1 d . . . . .
H32 H -0.0920 0.0413 0.0661 0.071 Uiso 1 1 calc R U . . .
C33 C -0.1455(6) 0.1019(3) 0.1044(4) 0.067(2) Uani 1 1 d . . . . .
H33 H -0.2056 0.1078 0.0504 0.080 Uiso 1 1 calc R U . . .
C34 C -0.1239(5) 0.1329(2) 0.1746(3) 0.0537(14) Uani 1 1 d . . . . .
H34 H -0.1693 0.1602 0.1695 0.064 Uiso 1 1 calc R U . . .
C35 C 0.0031(4) 0.08365(17) 0.6239(3) 0.0384(10) Uani 1 1 d . . . . .
H35 H -0.0444 0.1060 0.6486 0.046 Uiso 1 1 calc R U . . .
C36 C 0.0386(5) 0.04567(18) 0.6730(3) 0.0429(11) Uani 1 1 d . . . . .
H36 H 0.0148 0.0411 0.7315 0.052 Uiso 1 1 calc R U . . .
C37 C 0.1100(4) 0.01412(17) 0.6353(3) 0.0414(11) Uani 1 1 d . . . . .
H37 H 0.1364 -0.0123 0.6680 0.050 Uiso 1 1 calc R U . . .
C38 C 0.1422(4) 0.02157(15) 0.5499(3) 0.0361(10) Uani 1 1 d . . . . .
H38 H 0.1915 -0.0001 0.5247 0.043 Uiso 1 1 calc R U . . .
C39A C 0.4196(8) 0.0528(4) 0.3378(6) 0.051(3) Uani 0.623(11) 1 d . . P A 1
C40A C 0.5407(10) 0.0447(6) 0.3016(8) 0.110(7) Uani 0.623(11) 1 d . . P A 1
H40A H 0.5916 0.0221 0.3391 0.165 Uiso 0.623(11) 1 calc R U P A 1
H40B H 0.5900 0.0723 0.3038 0.165 Uiso 0.623(11) 1 calc R U P A 1
H40C H 0.5204 0.0344 0.2380 0.165 Uiso 0.623(11) 1 calc R U P A 1
C39B C 0.3989(12) 0.0213(5) 0.3756(10) 0.045(4) Uani 0.377(11) 1 d . . P A -2
C40B C 0.5059(13) -0.0116(6) 0.3863(11) 0.059(5) Uani 0.377(11) 1 d . . P A -2
H40D H 0.5383 -0.0144 0.3283 0.088 Uiso 0.377(11) 1 calc R U P A -2
H40E H 0.4743 -0.0404 0.4034 0.088 Uiso 0.377(11) 1 calc R U P A -2
H40F H 0.5753 -0.0015 0.4344 0.088 Uiso 0.377(11) 1 calc R U P A -2
F1 F 0.8190(7) 0.30167(16) 0.1110(4) 0.130(2) Uani 1 1 d . . . . .
F2 F 0.8659(5) 0.27103(15) -0.0211(3) 0.0958(15) Uani 1 1 d . . . . .
F3 F 0.9339(6) 0.2408(3) 0.1151(4) 0.157(3) Uani 1 1 d . . . . .
F4 F 0.7358(5) 0.2381(2) 0.0572(3) 0.125(2) Uani 1 1 d . . . . .
B1 B 0.8407(6) 0.2635(2) 0.0682(5) 0.0511(15) Uani 1 1 d . . . . .
F5 F 0.6829(4) 0.02091(14) 0.7997(3) 0.0898(14) Uani 1 1 d . . . . .
F6 F 0.8663(4) 0.02469(13) 0.8998(3) 0.0788(12) Uani 1 1 d . . . . .
F7 F 0.8193(5) 0.07743(17) 0.7907(3) 0.1002(16) Uani 1 1 d . . . . .
F8 F 0.7081(3) 0.07412(12) 0.9054(2) 0.0631(9) Uani 1 1 d . . . . .
B2 B 0.7690(5) 0.04876(17) 0.8482(4) 0.0342(10) Uani 1 1 d . . . . .

loop_
_atom_site_aniso_label
_atom_site_aniso_U_11
_atom_site_aniso_U_22
_atom_site_aniso_U_33
_atom_site_aniso_U_23
_atom_site_aniso_U_13
_atom_site_aniso_U_12
Cu1 0.0358(3) 0.0382(3) 0.0364(3) -0.0062(2) 0.0159(2) 0.0041(2)
Cu2 0.0386(3) 0.0414(3) 0.0284(3) 0.0018(2) 0.0178(2) 0.0015(2)
O1 0.0351(15) 0.0320(15) 0.0220(13) -0.0033(11) 0.0099(11) 0.0023(12)
N2 0.0294(18) 0.045(2) 0.0270(17) -0.0027(15) 0.0062(14) 0.0002(16)
N1 0.0329(18) 0.041(2) 0.0249(17) -0.0038(15) 0.0108(14) 0.0043(15)
N4 0.0345(18) 0.0353(19) 0.0232(16) 0.0016(14) 0.0116(14) 0.0020(15)
N6 0.041(2) 0.070(3) 0.0249(18) 0.0023(18) 0.0111(16) 0.006(2)
N5 0.040(2) 0.049(2) 0.0276(18) -0.0106(16) 0.0152(16) -0.0105(17)
N8 0.054(3) 0.039(2) 0.045(2) -0.0029(18) 0.026(2) -0.0013(19)
N3 0.039(2) 0.046(2) 0.0286(18) -0.0069(16) 0.0151(16) -0.0077(17)
N7 0.041(2) 0.121(5) 0.035(2) -0.023(3) 0.0041(19) 0.028(3)
C1 0.026(2) 0.041(2) 0.030(2) -0.0081(18) 0.0081(16) -0.0032(17)
C2 0.034(2) 0.043(2) 0.035(2) 0.0001(19) 0.0176(19) 0.0045(19)
C3 0.037(2) 0.030(2) 0.028(2) -0.0039(16) 0.0127(17) 0.0072(17)
C4 0.036(2) 0.028(2) 0.0259(19) -0.0062(16) 0.0129(16) 0.0073(17)
C5 0.030(2) 0.027(2) 0.031(2) -0.0025(16) 0.0161(16) 0.0039(16)
C6 0.035(2) 0.029(2) 0.0267(19) -0.0001(16) 0.0127(16) 0.0067(17)
C7 0.036(2) 0.079(4) 0.031(2) 0.001(2) 0.0139(19) 0.011(2)
C8 0.042(3) 0.054(3) 0.028(2) 0.0053(19) 0.0143(19) 0.014(2)
C9 0.036(3) 0.094(4) 0.030(2) -0.004(3) 0.015(2) -0.007(3)
C10 0.045(3) 0.077(4) 0.037(3) -0.021(2) 0.023(2) -0.023(3)
C11 0.059(3) 0.030(2) 0.030(2) -0.0042(17) 0.015(2) -0.007(2)
C12 0.044(2) 0.040(2) 0.025(2) 0.0001(17) 0.0112(18) -0.0087(19)
C13 0.052(3) 0.051(3) 0.036(2) -0.015(2) 0.019(2) -0.011(2)
C14 0.077(4) 0.055(3) 0.064(4) -0.026(3) 0.034(3) -0.020(3)
C15 0.050(3) 0.074(4) 0.034(2) -0.021(2) 0.020(2) -0.014(3)
C16 0.053(3) 0.082(4) 0.030(2) 0.020(3) 0.005(2) -0.003(3)
C17 0.071(4) 0.101(6) 0.058(4) 0.022(4) 0.003(3) -0.006(4)
C18 0.076(4) 0.064(4) 0.036(3) 0.006(2) 0.018(3) -0.010(3)
C19 0.060(3) 0.040(3) 0.069(4) 0.000(3) 0.036(3) -0.002(2)
C20 0.067(4) 0.060(4) 0.137(7) -0.003(4) 0.070(5) 0.004(3)
C21 0.040(2) 0.038(2) 0.033(2) -0.0035(18) 0.0185(19) 0.0055(19)
C22 0.036(2) 0.052(3) 0.050(3) -0.008(2) 0.019(2) -0.004(2)
C23 0.034(2) 0.043(3) 0.042(2) -0.010(2) 0.0112(19) 0.0019(19)
C24 0.031(2) 0.033(2) 0.034(2) -0.0048(17) 0.0101(17) 0.0068(17)
C25 0.033(2) 0.030(2) 0.032(2) -0.0037(16) 0.0112(17) 0.0071(17)
C26 0.041(2) 0.039(2) 0.030(2) -0.0100(18) 0.0074(18) 0.0017(19)
C27 0.054(3) 0.041(3) 0.026(2) -0.0108(18) 0.006(2) 0.002(2)
C28 0.046(3) 0.042(2) 0.027(2) -0.0079(18) 0.0164(19) 0.003(2)
C29 0.035(2) 0.046(3) 0.030(2) 0.0014(18) 0.0121(18) 0.0082(19)
C30 0.030(2) 0.057(3) 0.028(2) -0.0008(19) 0.0129(17) -0.005(2)
C31 0.056(3) 0.055(3) 0.038(3) -0.009(2) 0.026(2) -0.024(2)
C32 0.068(4) 0.085(5) 0.028(2) -0.014(3) 0.018(2) -0.039(4)
C33 0.059(4) 0.119(6) 0.024(2) -0.002(3) 0.011(2) -0.029(4)
C34 0.041(3) 0.087(4) 0.034(3) 0.006(3) 0.010(2) 0.003(3)
C35 0.037(2) 0.052(3) 0.029(2) -0.0054(19) 0.0132(18) -0.005(2)
C36 0.038(2) 0.061(3) 0.030(2) 0.003(2) 0.0041(19) -0.009(2)
C37 0.034(2) 0.049(3) 0.039(2) 0.007(2) 0.0001(19) -0.006(2)
C38 0.031(2) 0.038(2) 0.038(2) -0.0024(19) 0.0027(18) -0.0020(18)
C39A 0.034(4) 0.081(7) 0.036(4) -0.020(5) 0.000(3) 0.006(4)
C40A 0.042(6) 0.223(18) 0.061(7) -0.061(9) 0.002(5) 0.040(8)
C39B 0.033(7) 0.061(9) 0.040(7) -0.010(7) 0.006(5) -0.014(6)
C40B 0.035(7) 0.079(11) 0.061(10) -0.021(8) 0.003(6) 0.013(7)
F1 0.223(7) 0.064(3) 0.111(4) 0.003(3) 0.053(4) 0.048(4)
F2 0.125(4) 0.078(3) 0.099(3) 0.001(2) 0.062(3) -0.030(3)
F3 0.116(4) 0.215(7) 0.118(4) -0.077(4) -0.043(3) 0.107(5)
F4 0.096(4) 0.196(6) 0.087(3) 0.023(4) 0.026(3) -0.072(4)
B1 0.040(3) 0.037(3) 0.078(5) 0.007(3) 0.017(3) 0.006(2)
F5 0.091(3) 0.073(3) 0.089(3) -0.024(2) -0.033(2) -0.009(2)
F6 0.077(2) 0.081(3) 0.067(2) -0.0215(19) -0.0205(19) 0.046(2)
F7 0.096(3) 0.122(4) 0.099(3) 0.031(3) 0.066(3) 0.012(3)
F8 0.066(2) 0.072(2) 0.0525(19) -0.0137(16) 0.0129(16) 0.0198(17)
B2 0.034(2) 0.034(3) 0.035(3) -0.003(2) 0.006(2) 0.002(2)

loop_
_atom_type_symbol
_atom_type_description
_atom_type_scat_dispersion_real
_atom_type_scat_dispersion_imag
_atom_type_scat_source
C C 0.0033 0.0016 'International Tables Vol C Tables 4.2.6.8 and 6.1.1.4'
H H 0.0000 0.0000 'International Tables Vol C Tables 4.2.6.8 and 6.1.1.4'
B B 0.0013 0.0007 'International Tables Vol C Tables 4.2.6.8 and 6.1.1.4'
Cu Cu 0.3201 1.2651 'International Tables Vol C Tables 4.2.6.8 and 6.1.1.4'
F F 0.0171 0.0103 'International Tables Vol C Tables 4.2.6.8 and 6.1.1.4'
N N 0.0061 0.0033 'International Tables Vol C Tables 4.2.6.8 and 6.1.1.4'
O O 0.0106 0.0060 'International Tables Vol C Tables 4.2.6.8 and 6.1.1.4'

loop_
_geom_angle_atom_site_label_1
_geom_angle_atom_site_label_2
_geom_angle_atom_site_label_3
_geom_angle
N7 Cu1 N3 118.45(17)
N7 Cu1 N2 113.62(19)
N3 Cu1 N2 125.83(15)
N7 Cu1 N1 129.1(2)
N3 Cu1 N1 78.87(14)
N2 Cu1 N1 80.00(14)
N8 Cu2 N6 133.82(18)
N8 Cu2 N5 117.08(16)
N6 Cu2 N5 86.31(17)
N8 Cu2 N4 131.38(17)
N6 Cu2 N4 86.37(14)
N5 Cu2 N4 86.01(13)
C5 O1 C4 105.5(3)
C38 N2 C1 118.6(4)
C38 N2 Cu1 124.5(3)
C1 N2 Cu1 116.9(3)
C3 N1 C2 117.4(3)
C3 N1 C29 116.5(4)
C2 N1 C29 112.1(3)
C3 N1 Cu1 101.8(2)
C2 N1 Cu1 100.4(3)
C29 N1 Cu1 105.9(3)
C6 N4 C12 112.3(3)
C6 N4 C8 108.7(3)
C12 N4 C8 113.1(4)
C6 N4 Cu2 117.9(3)
C12 N4 Cu2 105.1(2)
C8 N4 Cu2 99.1(2)
C9 N6 C7 110.2(4)
C9 N6 C16 114.4(4)
C7 N6 C16 109.4(4)
C9 N6 Cu2 103.0(3)
C7 N6 Cu2 106.8(3)
C16 N6 Cu2 112.7(3)
C11 N5 C10 113.3(4)
C11 N5 C13 110.5(4)
C10 N5 C13 114.4(4)
C11 N5 Cu2 100.3(3)
C10 N5 Cu2 105.9(3)
C13 N5 Cu2 111.4(3)
C19 N8 Cu2 171.8(4)
C30 N3 C31 118.6(4)
C30 N3 Cu1 120.3(3)
C31 N3 Cu1 121.1(4)
C39A N7 Cu1 161.2(7)
C39B N7 Cu1 141.0(8)
N2 C1 C35 121.8(4)
N2 C1 C2 117.2(4)
C35 C1 C2 120.8(4)
N1 C2 C1 114.4(4)
N1 C2 H2A 108.7
C1 C2 H2A 108.7
N1 C2 H2B 108.7
C1 C2 H2B 108.7
H2A C2 H2B 107.6
C4 C3 C28 114.8(4)
C4 C3 N1 120.7(4)
C28 C3 N1 124.4(4)
O1 C4 C25 111.4(3)
O1 C4 C3 124.1(4)
C25 C4 C3 124.5(4)
O1 C5 C6 124.5(4)
O1 C5 C24 111.7(3)
C6 C5 C24 123.7(4)
C21 C6 C5 115.4(4)
C21 C6 N4 122.2(4)
C5 C6 N4 122.4(4)
N6 C7 C8 112.6(4)
N6 C7 H7A 109.1
C8 C7 H7A 109.1
N6 C7 H7B 109.1
C8 C7 H7B 109.1
H7A C7 H7B 107.8
N4 C8 C7 112.6(4)
N4 C8 H8A 109.1
C7 C8 H8A 109.1
N4 C8 H8B 109.1
C7 C8 H8B 109.1
H8A C8 H8B 107.8
N6 C9 C10 113.8(4)
N6 C9 H9A 108.8
C10 C9 H9A 108.8
N6 C9 H9B 108.8
C10 C9 H9B 108.8
H9A C9 H9B 107.7
N5 C10 C9 113.2(4)
N5 C10 H10A 108.9
C9 C10 H10A 108.9
N5 C10 H10B 108.9
C9 C10 H10B 108.9
H10A C10 H10B 107.8
N5 C11 C12 112.6(4)
N5 C11 H11A 109.1
C12 C11 H11A 109.1
N5 C11 H11B 109.1
C12 C11 H11B 109.1
H11A C11 H11B 107.8
N4 C12 C11 112.6(3)
N4 C12 H12A 109.1
C11 C12 H12A 109.1
N4 C12 H12B 109.1
C11 C12 H12B 109.1
H12A C12 H12B 107.8
N5 C13 C15 110.6(5)
N5 C13 C14 113.8(4)
C15 C13 C14 110.3(4)
N5 C13 H13 107.3
C15 C13 H13 107.3
C14 C13 H13 107.3
C13 C14 H14A 109.5
C13 C14 H14B 109.5
H14A C14 H14B 109.5
C13 C14 H14C 109.5
H14A C14 H14C 109.5
H14B C14 H14C 109.5
C13 C15 H15A 109.5
C13 C15 H15B 109.5
H15A C15 H15B 109.5
C13 C15 H15C 109.5
H15A C15 H15C 109.5
H15B C15 H15C 109.5
C17 C16 C18 110.2(5)
C17 C16 N6 113.3(5)
C18 C16 N6 109.9(5)
C17 C16 H16 107.7
C18 C16 H16 107.7
N6 C16 H16 107.7
C16 C17 H17A 109.5
C16 C17 H17B 109.5
H17A C17 H17B 109.5
C16 C17 H17C 109.5
H17A C17 H17C 109.5
H17B C17 H17C 109.5
C16 C18 H18A 109.5
C16 C18 H18B 109.5
H18A C18 H18B 109.5
C16 C18 H18C 109.5
H18A C18 H18C 109.5
H18B C18 H18C 109.5
N8 C19 C20 179.4(8)
C19 C20 H20A 109.5
C19 C20 H20B 109.5
H20A C20 H20B 109.5
C19 C20 H20C 109.5
H20A C20 H20C 109.5
H20B C20 H20C 109.5
C6 C21 C22 121.6(4)
C6 C21 H21 119.2
C22 C21 H21 119.2
C23 C22 C21 122.0(4)
C23 C22 H22 119.0
C21 C22 H22 119.0
C24 C23 C22 117.5(4)
C24 C23 H23 121.2
C22 C23 H23 121.2
C23 C24 C5 119.7(4)
C23 C24 C25 134.8(4)
C5 C24 C25 105.5(4)
C4 C25 C26 119.9(4)
C4 C25 C24 105.9(4)
C26 C25 C24 134.2(4)
C27 C26 C25 116.7(4)
C27 C26 H26 121.7
C25 C26 H26 121.7
C26 C27 C28 122.6(4)
C26 C27 H27 118.7
C28 C27 H27 118.7
C3 C28 C27 121.5(4)
C3 C28 H28 119.2
C27 C28 H28 119.2
N1 C29 C30 113.7(4)
N1 C29 H29A 108.8
C30 C29 H29A 108.8
N1 C29 H29B 108.8
C30 C29 H29B 108.8
H29A C29 H29B 107.7
N3 C30 C34 121.4(5)
N3 C30 C29 118.8(4)
C34 C30 C29 119.8(5)
N3 C31 C32 122.5(6)
N3 C31 H31 118.7
C32 C31 H31 118.7
C33 C32 C31 119.1(5)
C33 C32 H32 120.5
C31 C32 H32 120.5
C32 C33 C34 119.2(6)
C32 C33 H33 120.4
C34 C33 H33 120.4
C33 C34 C30 119.2(6)
C33 C34 H34 120.4
C30 C34 H34 120.4
C36 C35 C1 119.4(4)
C36 C35 H35 120.3
C1 C35 H35 120.3
C35 C36 C37 118.6(4)
C35 C36 H36 120.7
C37 C36 H36 120.7
C38 C37 C36 119.3(5)
C38 C37 H37 120.4
C36 C37 H37 120.4
N2 C38 C37 122.4(4)
N2 C38 H38 118.8
C37 C38 H38 118.8
N7 C39A C40A 174.3(13)
C39A C40A H40A 109.5
C39A C40A H40B 109.5
H40A C40A H40B 109.5
C39A C40A H40C 109.5
H40A C40A H40C 109.5
H40B C40A H40C 109.5
N7 C39B C40B 169.5(14)
C39B C40B H40D 109.5
C39B C40B H40E 109.5
H40D C40B H40E 109.5
C39B C40B H40F 109.5
H40D C40B H40F 109.5
H40E C40B H40F 109.5
F3 B1 F4 107.6(7)
F3 B1 F1 111.8(7)
F4 B1 F1 110.0(6)
F3 B1 F2 109.9(6)
F4 B1 F2 105.2(6)
F1 B1 F2 112.0(5)
F5 B2 F8 109.2(4)
F5 B2 F6 109.8(4)
F8 B2 F6 109.6(4)
F5 B2 F7 110.9(5)
F8 B2 F7 107.3(4)
F6 B2 F7 110.0(5)

loop_
_geom_bond_atom_site_label_1
_geom_bond_atom_site_label_2
_geom_bond_distance
Cu1 N7 1.903(4)
Cu1 N3 1.996(4)
Cu1 N2 2.015(4)
Cu1 N1 2.349(4)
Cu2 N8 1.866(4)
Cu2 N6 2.107(4)
Cu2 N5 2.151(4)
Cu2 N4 2.164(3)
O1 C5 1.379(5)
O1 C4 1.389(5)
N2 C38 1.340(6)
N2 C1 1.346(6)
N1 C3 1.419(6)
N1 C2 1.469(5)
N1 C29 1.477(6)
N4 C6 1.439(6)
N4 C12 1.497(6)
N4 C8 1.508(6)
N6 C9 1.465(7)
N6 C7 1.489(6)
N6 C16 1.549(7)
N5 C11 1.485(6)
N5 C10 1.491(7)
N5 C13 1.499(6)
N8 C19 1.132(6)
N3 C30 1.337(6)
N3 C31 1.356(6)
N7 C39A 1.172(10)
N7 C39B 1.298(17)
C1 C35 1.393(6)
C1 C2 1.503(6)
C2 H2A 0.9900
C2 H2B 0.9900
C3 C4 1.394(6)
C3 C28 1.401(6)
C4 C25 1.392(6)
C5 C6 1.399(5)
C5 C24 1.399(6)
C6 C21 1.397(6)
C7 C8 1.515(7)
C7 H7A 0.9900
C7 H7B 0.9900
C8 H8A 0.9900
C8 H8B 0.9900
C9 C10 1.541(9)
C9 H9A 0.9900
C9 H9B 0.9900
C10 H10A 0.9900
C10 H10B 0.9900
C11 C12 1.529(6)
C11 H11A 0.9900
C11 H11B 0.9900
C12 H12A 0.9900
C12 H12B 0.9900
C13 C15 1.529(7)
C13 C14 1.535(8)
C13 H13 1.0000
C14 H14A 0.9800
C14 H14B 0.9800
C14 H14C 0.9800
C15 H15A 0.9800
C15 H15B 0.9800
C15 H15C 0.9800
C16 C17 1.501(9)
C16 C18 1.529(7)
C16 H16 1.0000
C17 H17A 0.9800
C17 H17B 0.9800
C17 H17C 0.9800
C18 H18A 0.9800
C18 H18B 0.9800
C18 H18C 0.9800
C19 C20 1.462(7)
C20 H20A 0.9800
C20 H20B 0.9800
C20 H20C 0.9800
C21 C22 1.398(7)
C21 H21 0.9500
C22 C23 1.394(7)
C22 H22 0.9500
C23 C24 1.392(6)
C23 H23 0.9500
C24 C25 1.447(6)
C25 C26 1.405(6)
C26 C27 1.386(7)
C26 H26 0.9500
C27 C28 1.403(7)
C27 H27 0.9500
C28 H28 0.9500
C29 C30 1.509(7)
C29 H29A 0.9900
C29 H29B 0.9900
C30 C34 1.396(7)
C31 C32 1.376(8)
C31 H31 0.9500
C32 C33 1.369(10)
C32 H32 0.9500
C33 C34 1.387(9)
C33 H33 0.9500
C34 H34 0.9500
C35 C36 1.375(7)
C35 H35 0.9500
C36 C37 1.388(7)
C36 H36 0.9500
C37 C38 1.381(7)
C37 H37 0.9500
C38 H38 0.9500
C39A C40A 1.487(13)
C40A H40A 0.9800
C40A H40B 0.9800
C40A H40C 0.9800
C39B C40B 1.49(2)
C40B H40D 0.9800
C40B H40E 0.9800
C40B H40F 0.9800
F1 B1 1.352(8)
F2 B1 1.408(8)
F3 B1 1.300(8)
F4 B1 1.335(8)
F5 B2 1.353(6)
F6 B2 1.380(6)
F7 B2 1.380(7)
F8 B2 1.376(6)

loop_
_geom_torsion_atom_site_label_1
_geom_torsion_atom_site_label_2
_geom_torsion_atom_site_label_3
_geom_torsion_atom_site_label_4
_geom_torsion
C38 N2 C1 C35 0.2(6)
Cu1 N2 C1 C35 -178.5(3)
C38 N2 C1 C2 -174.6(4)
Cu1 N2 C1 C2 6.7(5)
C3 N1 C2 C1 -74.5(5)
C29 N1 C2 C1 146.8(4)
Cu1 N1 C2 C1 34.7(4)
N2 C1 C2 N1 -31.9(6)
C35 C1 C2 N1 153.2(4)
C2 N1 C3 C4 172.7(4)
C29 N1 C3 C4 -50.4(5)
Cu1 N1 C3 C4 64.3(4)
C2 N1 C3 C28 -3.1(6)
C29 N1 C3 C28 133.8(4)
Cu1 N1 C3 C28 -111.5(4)
C5 O1 C4 C25 -0.6(4)
C5 O1 C4 C3 -179.3(4)
C28 C3 C4 O1 179.0(4)
N1 C3 C4 O1 2.8(6)
C28 C3 C4 C25 0.5(6)
N1 C3 C4 C25 -175.7(4)
C4 O1 C5 C6 -177.3(4)
C4 O1 C5 C24 0.4(4)
O1 C5 C6 C21 178.9(4)
C24 C5 C6 C21 1.5(6)
O1 C5 C6 N4 0.0(6)
C24 C5 C6 N4 -177.5(4)
C12 N4 C6 C21 122.8(4)
C8 N4 C6 C21 -111.2(4)
Cu2 N4 C6 C21 0.4(5)
C12 N4 C6 C5 -58.3(5)
C8 N4 C6 C5 67.6(5)
Cu2 N4 C6 C5 179.2(3)
C9 N6 C7 C8 133.4(5)
C16 N6 C7 C8 -100.1(5)
Cu2 N6 C7 C8 22.2(5)
C6 N4 C8 C7 172.2(4)
C12 N4 C8 C7 -62.4(5)
Cu2 N4 C8 C7 48.5(4)
N6 C7 C8 N4 -51.4(6)
C7 N6 C9 C10 -69.3(5)
C16 N6 C9 C10 167.0(4)
Cu2 N6 C9 C10 44.4(4)
C11 N5 C10 C9 128.1(4)
C13 N5 C10 C9 -104.0(5)
Cu2 N5 C10 C9 19.1(4)
N6 C9 C10 N5 -45.4(5)
C10 N5 C11 C12 -63.1(5)
C13 N5 C11 C12 167.0(4)
Cu2 N5 C11 C12 49.4(4)
C6 N4 C12 C11 -106.0(4)
C8 N4 C12 C11 130.6(4)
Cu2 N4 C12 C11 23.5(4)
N5 C11 C12 N4 -53.0(5)
C11 N5 C13 C15 -169.9(4)
C10 N5 C13 C15 60.7(5)
Cu2 N5 C13 C15 -59.4(4)
C11 N5 C13 C14 65.2(6)
C10 N5 C13 C14 -64.1(6)
Cu2 N5 C13 C14 175.8(4)
C9 N6 C16 C17 53.7(7)
C7 N6 C16 C17 -70.4(6)
Cu2 N6 C16 C17 170.9(5)
C9 N6 C16 C18 -70.1(6)
C7 N6 C16 C18 165.8(5)
Cu2 N6 C16 C18 47.1(5)
C5 C6 C21 C22 -0.1(6)
N4 C6 C21 C22 178.8(4)
C6 C21 C22 C23 0.1(8)
C21 C22 C23 C24 -1.4(7)
C22 C23 C24 C5 2.6(7)
C22 C23 C24 C25 -178.0(5)
O1 C5 C24 C23 179.5(4)
C6 C5 C24 C23 -2.8(7)
O1 C5 C24 C25 -0.1(5)
C6 C5 C24 C25 177.7(4)
O1 C4 C25 C26 -179.8(4)
C3 C4 C25 C26 -1.2(7)
O1 C4 C25 C24 0.6(5)
C3 C4 C25 C24 179.2(4)
C23 C24 C25 C4 -179.8(5)
C5 C24 C25 C4 -0.3(5)
C23 C24 C25 C26 0.7(9)
C5 C24 C25 C26 -179.9(5)
C4 C25 C26 C27 0.8(6)
C24 C25 C26 C27 -179.7(5)
C25 C26 C27 C28 0.0(7)
C4 C3 C28 C27 0.4(6)
N1 C3 C28 C27 176.4(4)
C26 C27 C28 C3 -0.6(7)
C3 N1 C29 C30 128.6(4)
C2 N1 C29 C30 -92.3(4)
Cu1 N1 C29 C30 16.2(4)
C31 N3 C30 C34 2.8(6)
Cu1 N3 C30 C34 -178.8(4)
C31 N3 C30 C29 -174.0(4)
Cu1 N3 C30 C29 4.4(5)
N1 C29 C30 N3 -15.3(6)
N1 C29 C30 C34 167.9(4)
C30 N3 C31 C32 -1.7(7)
Cu1 N3 C31 C32 179.9(4)
N3 C31 C32 C33 -0.1(8)
C31 C32 C33 C34 0.8(8)
C32 C33 C34 C30 0.3(8)
N3 C30 C34 C33 -2.2(7)
C29 C30 C34 C33 174.6(5)
N2 C1 C35 C36 -1.1(7)
C2 C1 C35 C36 173.5(4)
C1 C35 C36 C37 1.2(7)
C35 C36 C37 C38 -0.5(7)
C1 N2 C38 C37 0.5(6)
Cu1 N2 C38 C37 179.1(3)
C36 C37 C38 N2 -0.4(7)
C39A N7 C39B C40B 29(7)
Cu1 N7 C39B C40B -165(7)
